data_7108509
loop_
_publ_author_name
'Qilong Zhu'
'Shengchang Xiang'
'Tianlu Sheng'
'Daqiang Yuan'
'Chaojun Shen'
'Chunhong Tan'
'Shengmin Hu'
'Xintao Wu'

_publ_section_title
;
 A series of goblet-like heterometallic pentanuclear [LnIIICuII4] clusters
 featuring ferromagnetic coupling and single-molecule magnet behavior
;
_journal_name_full Chem.Commun.
_journal_page_first 10736
_journal_paper_doi 10.1039/c2cc35935a
_journal_volume 48
_journal_year 2012
_chemical_formula_sum 'C18 H50 Cl2 Cu4 N7 O43 Sm'
_chemical_formula_weight 1528.06
_chemical_name_systematic
;
?
;
_space_group_IT_number 62
_symmetry_cell_setting orthorhombic
_symmetry_space_group_name_Hall '-P 2ac 2n'
_symmetry_space_group_name_H-M 'P n m a'
_atom_sites_solution_hydrogens geom
_atom_sites_solution_primary direct
_atom_sites_solution_secondary difmap
_audit_creation_method SHELXL-97
_cell_angle_alpha 90.00
_cell_angle_beta 90.00
_cell_angle_gamma 90.00
_cell_formula_units_Z 4
_cell_length_a 14.5762(4)
_cell_length_b 20.2376(6)
_cell_length_c 15.9957(5)
_cell_measurement_reflns_used 12963
_cell_measurement_temperature 293(2)
_cell_measurement_theta_max 27.4856
_cell_measurement_theta_min 2.1403
_cell_volume 4718.5(2)
_computing_cell_refinement 'CrystalClear (Rigaku Inc., 2007)'
_computing_data_collection 'CrystalClear (Rigaku Inc., 2007)'
_computing_data_reduction 'CrystalClear (Rigaku Inc., 2007)'
_computing_structure_refinement 'SHELXL-97 (Sheldrick, 1997)'
_computing_structure_solution 'SHELXS-97 (Sheldrick, 1990)'
_diffrn_ambient_temperature 293(2)
_diffrn_measured_fraction_theta_full 0.999
_diffrn_measured_fraction_theta_max 0.999
_diffrn_radiation_monochromator graphite
_diffrn_radiation_source 'fine-focus sealed tube'
_diffrn_radiation_type MoK\a
_diffrn_radiation_wavelength 0.71073
_diffrn_reflns_av_R_equivalents 0.0244
_diffrn_reflns_av_sigmaI/netI 0.0172
_diffrn_reflns_limit_h_max 18
_diffrn_reflns_limit_h_min -18
_diffrn_reflns_limit_k_max 26
_diffrn_reflns_limit_k_min -22
_diffrn_reflns_limit_l_max 20
_diffrn_reflns_limit_l_min -20
_diffrn_reflns_number 35469
_diffrn_reflns_theta_full 27.48
_diffrn_reflns_theta_max 27.48
_diffrn_reflns_theta_min 2.14
_exptl_absorpt_coefficient_mu 3.242
_exptl_absorpt_correction_T_max 1.0000
_exptl_absorpt_correction_T_min 0.7667
_exptl_absorpt_correction_type multi-scan
_exptl_absorpt_process_details 'SADABS (Sheldrick, 1996)'
_exptl_crystal_colour Blue
_exptl_crystal_density_diffrn 2.151
_exptl_crystal_density_method 'not measured'
_exptl_crystal_description Block
_exptl_crystal_F_000 3052
_exptl_crystal_size_max 0.1900
_exptl_crystal_size_mid 0.1700
_exptl_crystal_size_min 0.1600
_refine_diff_density_max 2.033
_refine_diff_density_min -0.973
_refine_diff_density_rms 0.115
_refine_ls_extinction_method none
_refine_ls_goodness_of_fit_ref 1.084
_refine_ls_hydrogen_treatment constr
_refine_ls_matrix_type full
_refine_ls_number_parameters 376
_refine_ls_number_reflns 5555
_refine_ls_number_restraints 0
_refine_ls_restrained_S_all 1.084
_refine_ls_R_factor_all 0.0348
_refine_ls_R_factor_gt 0.0338
_refine_ls_shift/su_max 0.001
_refine_ls_shift/su_mean 0.000
_refine_ls_structure_factor_coef Fsqd
_refine_ls_weighting_details 'calc w=1/[\s^2^(Fo^2^)+(0.0593P)^2^+9.7632P] where P=(Fo^2^+2Fc^2^)/3'
_refine_ls_weighting_scheme calc
_refine_ls_wR_factor_gt 0.0991
_refine_ls_wR_factor_ref 0.0999
_reflns_number_gt 5385
_reflns_number_total 5555
_reflns_threshold_expression >2sigma(I)
_cod_data_source_file c2cc35935a.txt
_cod_data_source_block a3
_cod_original_sg_symbol_H-M Pnma
_cod_database_code 7108509

loop_
_symmetry_equiv_pos_as_xyz
'x, y, z'
'-x+1/2, -y, z+1/2'
'-x, y+1/2, -z'
'x+1/2, -y+1/2, -z+1/2'
'-x, -y, -z'
'x-1/2, y, -z-1/2'
'x, -y-1/2, z'
'-x-1/2, y-1/2, z-1/2'

loop_
_atom_site_label
_atom_site_type_symbol
_atom_site_fract_x
_atom_site_fract_y
_atom_site_fract_z
_atom_site_U_iso_or_equiv
_atom_site_adp_type
_atom_site_occupancy
_atom_site_symmetry_multiplicity
_atom_site_calc_flag
_atom_site_refinement_flags
_atom_site_disorder_assembly
_atom_site_disorder_group
Sm1 Sm 0.126626(14) 0.7500 0.102972(13) 0.01942(8) Uani 1 2 d S . .
Cu1 Cu 0.02275(4) 0.7500 -0.09188(3) 0.02320(13) Uani 1 2 d S . .
Cu2 Cu -0.04623(3) 0.64260(2) 0.03075(2) 0.02247(11) Uani 1 1 d . . .
Cu3 Cu -0.10796(4) 0.7500 0.15208(4) 0.02353(13) Uani 1 2 d S . .
Cl1 Cl 0.42191(7) 0.55166(7) 0.20219(8) 0.0559(3) Uani 1 1 d . . .
C1 C -0.2674(2) 0.54518(17) -0.0647(2) 0.0282(7) Uani 1 1 d . . .
C2 C -0.3205(3) 0.61761(19) -0.1756(2) 0.0346(8) Uani 1 1 d . . .
C3 C -0.3943(3) 0.6203(2) -0.0396(3) 0.0365(8) Uani 1 1 d . . .
C4 C -0.1875(3) 0.54727(19) -0.2017(2) 0.0326(7) Uani 1 1 d . . .
H4A H -0.2161 0.5315 -0.2527 0.039 Uiso 1 1 calc R . .
H4B H -0.1571 0.5100 -0.1755 0.039 Uiso 1 1 calc R . .
C5 C -0.1162(3) 0.5990(2) -0.2240(2) 0.0356(8) Uani 1 1 d . . .
H5A H -0.0693 0.5783 -0.2581 0.043 Uiso 1 1 calc R . .
H5B H -0.1454 0.6327 -0.2578 0.043 Uiso 1 1 calc R . .
C6 C -0.0696(2) 0.63258(17) -0.1506(2) 0.0256(6) Uani 1 1 d . . .
C7 C -0.3377(3) 0.5516(2) 0.0745(2) 0.0340(8) Uani 1 1 d . . .
H7A H -0.2978 0.5136 0.0821 0.041 Uiso 1 1 calc R . .
H7B H -0.4001 0.5375 0.0856 0.041 Uiso 1 1 calc R . .
C8 C -0.3112(2) 0.6048(2) 0.1370(2) 0.0329(8) Uani 1 1 d . . .
H8A H -0.3564 0.6399 0.1338 0.039 Uiso 1 1 calc R . .
H8B H -0.3147 0.5860 0.1927 0.039 Uiso 1 1 calc R . .
C9 C -0.2177(2) 0.63501(17) 0.1263(2) 0.0254(6) Uani 1 1 d . . .
N1 N -0.3847(2) 0.64074(19) -0.1213(2) 0.0406(8) Uani 1 1 d . . .
H1A H -0.4221 0.6704 -0.1392 0.049 Uiso 1 1 calc R . .
N2 N -0.2597(2) 0.57237(15) -0.14478(18) 0.0299(6) Uani 1 1 d . . .
N3 N -0.3311(2) 0.57421(16) -0.01307(19) 0.0311(6) Uani 1 1 d . . .
N4 N -0.2057(3) 0.7500 -0.0369(3) 0.0274(8) Uani 1 2 d S . .
O1 O -0.2202(2) 0.49850(14) -0.04344(17) 0.0365(6) Uani 1 1 d . . .
O1W O -0.5036(3) 0.7500 -0.1661(3) 0.0484(11) Uani 1 2 d S . .
O2 O -0.3165(2) 0.63664(15) -0.24819(19) 0.0478(7) Uani 1 1 d . . .
O2W O -0.0183(5) 0.7500 0.3785(4) 0.0758(17) Uani 1 2 d S . .
O3 O -0.4545(2) 0.64151(18) 0.0054(2) 0.0511(8) Uani 1 1 d . . .
O3WA O 0.1408(8) 0.5770(8) -0.0867(8) 0.067(4) Uani 0.50 1 d P A 1
O3WB O 0.1818(8) 0.5953(7) -0.0847(9) 0.058(3) Uani 0.50 1 d P B 2
O4 O -0.07983(18) 0.60701(13) -0.07908(15) 0.0308(5) Uani 1 1 d . . .
O4WA O 0.3734(7) 0.6650(7) -0.0680(8) 0.096(4) Uani 0.50 1 d P . .
O4WB O 0.3516(8) 0.6296(8) -0.0127(14) 0.143(6) Uani 0.50 1 d P . .
O5 O -0.02417(18) 0.68336(13) -0.16837(15) 0.0321(5) Uani 1 1 d . . .
O6 O -0.16472(16) 0.61120(13) 0.07292(15) 0.0285(5) Uani 1 1 d . . .
O7 O -0.20103(19) 0.68409(13) 0.17345(16) 0.0344(6) Uani 1 1 d . . .
O8 O 0.06560(15) 0.68497(12) -0.01012(14) 0.0242(5) Uani 1 1 d . . .
H8C H 0.1101 0.6536 -0.0333 0.029 Uiso 1 1 calc R . .
O9 O -0.01041(15) 0.68557(11) 0.13707(13) 0.0231(4) Uani 1 1 d . . .
H9A H -0.0026 0.6550 0.1841 0.028 Uiso 1 1 calc R . .
O10 O 0.0234(2) 0.54243(16) 0.0802(2) 0.0529(8) Uani 1 1 d . . .
H10A H 0.0326 0.5150 0.0409 0.063 Uiso 1 1 d R . .
H10B H -0.0196 0.5302 0.1125 0.063 Uiso 1 1 d R . .
O11 O 0.1665(3) 0.7500 -0.1608(2) 0.0379(9) Uani 1 2 d S . .
H11 H 0.1777 0.7152 -0.1885 0.046 Uiso 1 1 d R . .
O12 O 0.2824(3) 0.7500 0.1617(3) 0.0745(19) Uani 1 2 d S . .
H12 H 0.2954 0.7835 0.1912 0.089 Uiso 1 1 d R . .
O13 O 0.2410(3) 0.7500 -0.0042(3) 0.0512(12) Uani 1 2 d S . .
H13A H 0.2289 0.7500 -0.0561 0.061 Uiso 1 2 d SR . .
H13B H 0.2931 0.7500 0.0009 0.061 Uiso 1 2 d SR . .
O14 O 0.1243(3) 0.7500 0.2525(2) 0.0386(9) Uani 1 2 d S . .
H14A H 0.0776 0.7500 0.2844 0.046 Uiso 1 2 d SR . .
H14B H 0.1761 0.7500 0.2782 0.046 Uiso 1 2 d SR . .
O15 O 0.1757(3) 0.63693(17) 0.1265(2) 0.0547(9) Uani 1 1 d . . .
H15A H 0.2334 0.6318 0.1221 0.066 Uiso 1 1 d R . .
H15B H 0.1379 0.6087 0.1074 0.066 Uiso 1 1 d R . .
O16 O -0.2080(4) 0.7500 -0.1105(3) 0.079(2) Uani 1 2 d S . .
O17 O -0.1229(2) 0.7500 -0.0005(2) 0.0288(7) Uani 1 2 d S . .
O18 O -0.2720(3) 0.7500 0.0091(3) 0.0662(16) Uani 1 2 d S . .
O19 O 0.4506(3) 0.5064(2) 0.1410(3) 0.0882(17) Uani 1 1 d . . .
O20 O 0.4925(3) 0.5943(2) 0.2264(2) 0.0743(13) Uani 1 1 d . . .
O21 O 0.3477(5) 0.5847(5) 0.1762(8) 0.232(6) Uani 1 1 d . . .
O22 O 0.3961(6) 0.5155(4) 0.2753(4) 0.174(4) Uani 1 1 d . . .

loop_
_atom_site_aniso_label
_atom_site_aniso_U_11
_atom_site_aniso_U_22
_atom_site_aniso_U_33
_atom_site_aniso_U_23
_atom_site_aniso_U_13
_atom_site_aniso_U_12
Sm1 0.01838(12) 0.02514(14) 0.01473(12) 0.000 -0.00304(7) 0.000
Cu1 0.0266(3) 0.0253(3) 0.0177(2) 0.000 -0.0016(2) 0.000
Cu2 0.0239(2) 0.0255(2) 0.01802(19) -0.00207(14) 0.00013(14) -0.00185(14)
Cu3 0.0252(3) 0.0233(3) 0.0222(3) 0.000 0.0052(2) 0.000
Cl1 0.0344(5) 0.0696(8) 0.0637(7) -0.0338(6) 0.0064(5) -0.0095(5)
C1 0.0330(17) 0.0271(16) 0.0243(15) 0.0002(13) -0.0050(13) -0.0056(13)
C2 0.0389(19) 0.0317(19) 0.0330(18) 0.0026(15) -0.0104(15) -0.0017(15)
C3 0.0320(18) 0.041(2) 0.0370(19) 0.0008(16) -0.0064(15) -0.0035(16)
C4 0.0404(19) 0.0328(18) 0.0247(16) -0.0037(14) -0.0044(14) -0.0037(15)
C5 0.042(2) 0.046(2) 0.0188(15) -0.0035(15) -0.0035(13) -0.0082(17)
C6 0.0278(15) 0.0264(16) 0.0226(14) -0.0046(12) 0.0022(12) 0.0014(13)
C7 0.0330(18) 0.036(2) 0.0327(18) 0.0052(15) 0.0019(15) -0.0100(15)
C8 0.0285(17) 0.042(2) 0.0281(17) -0.0007(15) 0.0061(13) -0.0062(15)
C9 0.0275(15) 0.0269(16) 0.0219(14) 0.0028(12) 0.0017(12) -0.0011(13)
N1 0.0393(18) 0.041(2) 0.0419(18) 0.0035(15) -0.0086(15) 0.0085(14)
N2 0.0337(15) 0.0310(15) 0.0250(14) 0.0018(12) -0.0062(11) -0.0022(12)
N3 0.0290(14) 0.0318(16) 0.0325(15) 0.0004(12) -0.0031(12) -0.0032(12)
N4 0.031(2) 0.026(2) 0.0247(19) 0.000 0.0022(16) 0.000
O1 0.0458(15) 0.0332(14) 0.0306(12) 0.0041(11) -0.0018(11) 0.0064(12)
O1W 0.054(3) 0.062(3) 0.0291(19) 0.000 -0.0087(18) 0.000
O2 0.065(2) 0.0470(17) 0.0309(14) 0.0079(13) -0.0110(14) 0.0055(15)
O2W 0.074(4) 0.070(4) 0.084(4) 0.000 0.002(3) 0.000
O3 0.0350(15) 0.064(2) 0.0545(19) 0.0019(16) 0.0049(13) 0.0109(14)
O3WA 0.084(9) 0.083(10) 0.035(4) 0.007(5) 0.014(6) 0.040(7)
O3WB 0.073(7) 0.061(7) 0.041(4) 0.010(4) 0.019(6) 0.030(6)
O4 0.0401(14) 0.0338(13) 0.0184(10) -0.0035(10) -0.0028(10) -0.0074(11)
O4WA 0.069(6) 0.120(10) 0.100(9) 0.017(8) -0.008(5) 0.019(6)
O4WB 0.069(7) 0.119(12) 0.24(2) -0.007(13) -0.006(10) 0.016(7)
O5 0.0411(14) 0.0324(13) 0.0228(11) -0.0020(10) 0.0002(10) -0.0076(11)
O6 0.0265(11) 0.0339(13) 0.0250(11) -0.0027(10) 0.0035(9) -0.0046(10)
O7 0.0394(14) 0.0308(13) 0.0331(13) -0.0043(11) 0.0143(11) -0.0077(11)
O8 0.0241(10) 0.0279(12) 0.0207(10) 0.0002(9) -0.0003(8) 0.0028(9)
O9 0.0260(11) 0.0235(11) 0.0198(10) -0.0005(8) -0.0020(8) 0.0019(9)
O10 0.060(2) 0.0409(17) 0.0576(19) 0.0009(15) 0.0092(16) 0.0170(15)
O11 0.048(2) 0.038(2) 0.0276(18) 0.000 0.0075(16) 0.000
O12 0.040(3) 0.151(6) 0.032(2) 0.000 -0.0118(19) 0.000
O13 0.0266(19) 0.098(4) 0.030(2) 0.000 0.0008(16) 0.000
O14 0.038(2) 0.056(3) 0.0227(18) 0.000 -0.0081(15) 0.000
O15 0.061(2) 0.0490(19) 0.0543(19) -0.0049(16) -0.0147(16) 0.0255(16)
O16 0.038(3) 0.162(7) 0.037(3) 0.000 -0.008(2) 0.000
O17 0.0274(17) 0.0307(18) 0.0282(17) 0.000 -0.0028(13) 0.000
O18 0.033(2) 0.118(5) 0.047(3) 0.000 0.002(2) 0.000
O19 0.075(3) 0.092(3) 0.098(3) -0.060(3) 0.036(2) -0.033(3)
O20 0.057(2) 0.096(3) 0.069(2) -0.046(2) 0.0166(19) -0.035(2)
O21 0.115(5) 0.226(10) 0.355(14) -0.168(10) -0.131(8) 0.109(6)
O22 0.238(9) 0.193(8) 0.091(4) -0.052(5) 0.071(5) -0.158(7)

loop_
_atom_type_symbol
_atom_type_description
_atom_type_scat_dispersion_real
_atom_type_scat_dispersion_imag
_atom_type_scat_source
C C 0.0033 0.0016 'International Tables Vol C Tables 4.2.6.8 and 6.1.1.4'
H H 0.0000 0.0000 'International Tables Vol C Tables 4.2.6.8 and 6.1.1.4'
N N 0.0061 0.0033 'International Tables Vol C Tables 4.2.6.8 and 6.1.1.4'
O O 0.0106 0.0060 'International Tables Vol C Tables 4.2.6.8 and 6.1.1.4'
Cl Cl 0.1484 0.1585 'International Tables Vol C Tables 4.2.6.8 and 6.1.1.4'
Cu Cu 0.3201 1.2651 'International Tables Vol C Tables 4.2.6.8 and 6.1.1.4'
Sm Sm -0.1638 3.4418 'International Tables Vol C Tables 4.2.6.8 and 6.1.1.4'

loop_
_geom_angle_atom_site_label_1
_geom_angle_atom_site_label_2
_geom_angle_atom_site_label_3
_geom_angle
_geom_angle_site_symmetry_1
_geom_angle_site_symmetry_3
O14 Sm1 O13 136.61(14) . .
O14 Sm1 O8 138.25(8) . .
O13 Sm1 O8 73.68(10) . .
O14 Sm1 O8 138.25(8) . 7_575
O13 Sm1 O8 73.68(10) . 7_575
O8 Sm1 O8 66.28(11) . 7_575
O14 Sm1 O15 81.33(9) . 7_575
O13 Sm1 O15 84.58(10) . 7_575
O8 Sm1 O15 137.80(10) . 7_575
O8 Sm1 O15 73.13(10) 7_575 7_575
O14 Sm1 O15 81.34(9) . .
O13 Sm1 O15 84.58(10) . .
O8 Sm1 O15 73.13(10) . .
O8 Sm1 O15 137.80(10) 7_575 .
O15 Sm1 O15 141.11(18) 7_575 .
O14 Sm1 O9 76.43(9) . .
O13 Sm1 O9 136.80(8) . .
O8 Sm1 O9 64.82(7) . .
O8 Sm1 O9 99.04(7) 7_575 .
O15 Sm1 O9 135.11(11) 7_575 .
O15 Sm1 O9 72.76(11) . .
O14 Sm1 O9 76.43(9) . 7_575
O13 Sm1 O9 136.80(8) . 7_575
O8 Sm1 O9 99.04(7) . 7_575
O8 Sm1 O9 64.82(7) 7_575 7_575
O15 Sm1 O9 72.76(11) 7_575 7_575
O15 Sm1 O9 135.11(11) . 7_575
O9 Sm1 O9 64.40(11) . 7_575
O14 Sm1 O12 68.36(15) . .
O13 Sm1 O12 68.25(15) . .
O8 Sm1 O12 128.94(10) . .
O8 Sm1 O12 128.94(10) 7_575 .
O15 Sm1 O12 70.64(9) 7_575 .
O15 Sm1 O12 70.64(9) . .
O9 Sm1 O12 132.01(10) . .
O9 Sm1 O12 132.01(10) 7_575 .
O14 Sm1 Cu1 153.27(9) . .
O13 Sm1 Cu1 70.12(10) . .
O8 Sm1 Cu1 33.14(6) . .
O8 Sm1 Cu1 33.14(6) 7_575 .
O15 Sm1 Cu1 105.55(8) 7_575 .
O15 Sm1 Cu1 105.55(8) . .
O9 Sm1 Cu1 81.01(5) . .
O9 Sm1 Cu1 81.01(5) 7_575 .
O12 Sm1 Cu1 138.37(12) . .
O14 Sm1 Cu3 76.24(9) . .
O13 Sm1 Cu3 147.15(10) . .
O8 Sm1 Cu3 78.94(5) . .
O8 Sm1 Cu3 78.94(5) 7_575 .
O15 Sm1 Cu3 104.63(10) 7_575 .
O15 Sm1 Cu3 104.63(10) . .
O9 Sm1 Cu3 32.28(5) . .
O9 Sm1 Cu3 32.28(5) 7_575 .
O12 Sm1 Cu3 144.60(12) . .
Cu1 Sm1 Cu3 77.028(14) . .
O14 Sm1 Cu2 108.52(7) . .
O13 Sm1 Cu2 105.29(8) . .
O8 Sm1 Cu2 31.99(5) . .
O8 Sm1 Cu2 80.01(6) 7_575 .
O15 Sm1 Cu2 147.51(9) 7_575 .
O15 Sm1 Cu2 71.32(9) . .
O9 Sm1 Cu2 32.90(5) . .
O9 Sm1 Cu2 79.51(5) 7_575 .
O12 Sm1 Cu2 141.846(9) . .
Cu1 Sm1 Cu2 52.586(9) . .
Cu3 Sm1 Cu2 51.412(9) . .
O5 Cu1 O5 87.79(16) 7_575 .
O5 Cu1 O8 93.80(10) 7_575 7_575
O5 Cu1 O8 176.85(10) . 7_575
O5 Cu1 O8 176.85(10) 7_575 .
O5 Cu1 O8 93.80(10) . .
O8 Cu1 O8 84.48(14) 7_575 .
O5 Cu1 O11 91.04(11) 7_575 .
O5 Cu1 O11 91.04(11) . .
O8 Cu1 O11 91.65(10) 7_575 .
O8 Cu1 O11 91.65(10) . .
O5 Cu1 Sm1 136.01(8) 7_575 .
O5 Cu1 Sm1 136.01(8) . .
O8 Cu1 Sm1 42.24(7) 7_575 .
O8 Cu1 Sm1 42.24(7) . .
O11 Cu1 Sm1 91.84(10) . .
O8 Cu2 O4 94.00(10) . .
O8 Cu2 O6 172.88(11) . .
O4 Cu2 O6 88.23(11) . .
O8 Cu2 O9 82.80(10) . .
O4 Cu2 O9 175.30(10) . .
O6 Cu2 O9 94.54(10) . .
O8 Cu2 O10 97.35(11) . .
O4 Cu2 O10 95.18(12) . .
O6 Cu2 O10 89.17(12) . .
O9 Cu2 O10 88.66(11) . .
O8 Cu2 Cu3 98.41(7) . .
O4 Cu2 Cu3 139.32(8) . .
O6 Cu2 Cu3 75.65(7) . .
O9 Cu2 Cu3 38.58(7) . .
O10 Cu2 Cu3 121.13(9) . .
O8 Cu2 Sm1 40.74(7) . .
O4 Cu2 Sm1 134.36(8) . .
O6 Cu2 Sm1 135.85(7) . .
O9 Cu2 Sm1 42.16(7) . .
O10 Cu2 Sm1 96.35(9) . .
Cu3 Cu2 Sm1 64.057(13) . .
O7 Cu3 O7 87.27(16) . 7_575
O7 Cu3 O9 176.33(11) . 7_575
O7 Cu3 O9 94.15(11) 7_575 7_575
O7 Cu3 O9 94.15(11) . .
O7 Cu3 O9 176.33(11) 7_575 .
O9 Cu3 O9 84.24(14) 7_575 .
O7 Cu3 Cu2 144.23(9) . 7_575
O7 Cu3 Cu2 80.08(8) 7_575 7_575
O9 Cu3 Cu2 39.43(6) 7_575 7_575
O9 Cu3 Cu2 100.58(7) . 7_575
O7 Cu3 Cu2 80.08(8) . .
O7 Cu3 Cu2 144.23(9) 7_575 .
O9 Cu3 Cu2 100.58(7) 7_575 .
O9 Cu3 Cu2 39.43(6) . .
Cu2 Cu3 Cu2 90.91(2) 7_575 .
O7 Cu3 Sm1 136.35(8) . .
O7 Cu3 Sm1 136.35(8) 7_575 .
O9 Cu3 Sm1 42.23(7) 7_575 .
O9 Cu3 Sm1 42.23(7) . .
Cu2 Cu3 Sm1 64.531(12) 7_575 .
Cu2 Cu3 Sm1 64.531(12) . .
O21 Cl1 O20 111.9(5) . .
O21 Cl1 O19 110.5(5) . .
O20 Cl1 O19 112.1(2) . .
O21 Cl1 O22 107.3(7) . .
O20 Cl1 O22 106.5(3) . .
O19 Cl1 O22 108.3(4) . .
O1 C1 N3 123.1(3) . .
O1 C1 N2 121.1(3) . .
N3 C1 N2 115.9(3) . .
O2 C2 N1 122.1(4) . .
O2 C2 N2 121.5(4) . .
N1 C2 N2 116.5(3) . .
O3 C3 N1 122.0(4) . .
O3 C3 N3 122.7(4) . .
N1 C3 N3 115.3(4) . .
N2 C4 C5 113.2(3) . .
C6 C5 C4 115.8(3) . .
O5 C6 O4 127.0(3) . .
O5 C6 C5 115.3(3) . .
O4 C6 C5 117.7(3) . .
N3 C7 C8 112.8(3) . .
C9 C8 C7 116.4(3) . .
O6 C9 O7 126.1(3) . .
O6 C9 C8 118.8(3) . .
O7 C9 C8 115.1(3) . .
C2 N1 C3 125.0(4) . .
C2 N2 C1 122.8(3) . .
C2 N2 C4 117.9(3) . .
C1 N2 C4 119.0(3) . .
C3 N3 C1 123.8(3) . .
C3 N3 C7 117.3(3) . .
C1 N3 C7 118.7(3) . .
O16 N4 O18 125.7(5) . .
O16 N4 O17 117.3(4) . .
O18 N4 O17 117.0(4) . .
C6 O4 Cu2 129.1(2) . .
C6 O5 Cu1 127.7(2) . .
C9 O6 Cu2 131.0(2) . .
C9 O7 Cu3 124.7(2) . .
Cu2 O8 Cu1 104.61(11) . .
Cu2 O8 Sm1 107.26(9) . .
Cu1 O8 Sm1 104.62(10) . .
Cu3 O9 Cu2 101.99(10) . .
Cu3 O9 Sm1 105.50(10) . .
Cu2 O9 Sm1 104.94(9) . .

loop_
_geom_bond_atom_site_label_1
_geom_bond_atom_site_label_2
_geom_bond_distance
_geom_bond_site_symmetry_2
Sm1 O14 2.392(4) .
Sm1 O13 2.391(4) .
Sm1 O8 2.407(2) .
Sm1 O8 2.407(2) 7_575
Sm1 O15 2.427(3) 7_575
Sm1 O15 2.427(3) .
Sm1 O9 2.447(2) .
Sm1 O9 2.447(2) 7_575
Sm1 O12 2.457(5) .
Sm1 Cu1 3.4651(6) .
Sm1 Cu3 3.5084(6) .
Sm1 Cu2 3.5224(4) .
Cu1 O5 1.945(3) 7_575
Cu1 O5 1.945(3) .
Cu1 O8 1.958(2) 7_575
Cu1 O8 1.958(2) .
Cu1 O11 2.368(4) .
Cu2 O8 1.954(2) .
Cu2 O4 1.961(2) .
Cu2 O6 1.960(2) .
Cu2 O9 1.980(2) .
Cu2 O10 2.401(3) .
Cu2 Cu3 3.0496(5) .
Cu3 O7 1.933(3) .
Cu3 O7 1.933(3) 7_575
Cu3 O9 1.944(2) 7_575
Cu3 O9 1.944(2) .
Cu3 Cu2 3.0496(5) 7_575
Cl1 O21 1.337(7) .
Cl1 O20 1.399(4) .
Cl1 O19 1.404(4) .
Cl1 O22 1.430(7) .
C1 O1 1.217(4) .
C1 N3 1.375(5) .
C1 N2 1.398(4) .
C2 O2 1.224(5) .
C2 N1 1.360(6) .
C2 N2 1.367(5) .
C3 O3 1.214(5) .
C3 N1 1.378(5) .
C3 N3 1.378(5) .
C4 N2 1.481(5) .
C4 C5 1.519(5) .
C5 C6 1.516(5) .
C6 O5 1.255(4) .
C6 O4 1.265(4) .
C7 N3 1.477(5) .
C7 C8 1.520(5) .
C8 C9 1.503(5) .
C9 O6 1.249(4) .
C9 O7 1.270(4) .
N4 O16 1.178(6) .
N4 O18 1.214(6) .
N4 O17 1.340(5) .
O4WA O4WB 1.181(19) .
